data_1503130
loop_
_publ_author_name
'Sun, Jing'
'Xia, Er-Yan'
'Wu, Qun'
'Yan, Chao-Guo'

_publ_section_title
;
 Synthesis of polysubstituted dihydropyridines by four-component reactions
 of aromatic aldehydes, malononitrile, arylamines, and
 acetylenedicarboxylate.
;
_journal_issue 16
_journal_name_full 'Organic letters'
_journal_page_first 3678
_journal_page_last 3681
_journal_paper_doi 10.1021/ol101475b
_journal_volume 12
_journal_year 2010
_chemical_formula_moiety 'C28 H25 Cl N2 O6 '
_chemical_formula_sum 'C28 H25 Cl N2 O6'
_chemical_formula_weight 520.95
_chemical_name_systematic
; 
 ? 
;
_space_group_IT_number 2
_symmetry_cell_setting triclinic
_symmetry_space_group_name_Hall '-P 1'
_symmetry_space_group_name_H-M 'P -1'
_atom_sites_solution_hydrogens geom
_atom_sites_solution_primary direct
_atom_sites_solution_secondary difmap
_audit_creation_method SHELXL-97
_cell_angle_alpha 69.2880(10)
_cell_angle_beta 72.0490(10)
_cell_angle_gamma 85.319(2)
_cell_formula_units_Z 2
_cell_length_a 10.3872(14)
_cell_length_b 11.3862(15)
_cell_length_c 11.9876(16)
_cell_measurement_reflns_used 7328
_cell_measurement_temperature 296(2)
_cell_measurement_theta_max 27.63
_cell_measurement_theta_min 2.35
_cell_volume 1261.0(3)
_computing_cell_refinement 'Bruker SMART'
_computing_data_collection 'Bruker SMART'
_computing_data_reduction 'Bruker SAINT'
_computing_molecular_graphics 'Bruker SHELXTL'
_computing_publication_material 'Bruker SHELXTL'
_computing_structure_refinement 'SHELXL-97 (Sheldrick, 1997)'
_computing_structure_solution 'SHELXS-97 (Sheldrick, 1990)'
_diffrn_ambient_temperature 296(2)
_diffrn_measured_fraction_theta_full 0.976
_diffrn_measured_fraction_theta_max 0.976
_diffrn_measurement_device_type 'CCD area detector'
_diffrn_measurement_method 'phi and omega scans'
_diffrn_radiation_monochromator graphite
_diffrn_radiation_source 'fine-focus sealed tube'
_diffrn_radiation_type MoK\a
_diffrn_radiation_wavelength 0.71073
_diffrn_reflns_av_R_equivalents 0.0236
_diffrn_reflns_av_sigmaI/netI 0.0309
_diffrn_reflns_limit_h_max 13
_diffrn_reflns_limit_h_min -13
_diffrn_reflns_limit_k_max 14
_diffrn_reflns_limit_k_min -12
_diffrn_reflns_limit_l_max 15
_diffrn_reflns_limit_l_min -15
_diffrn_reflns_number 11102
_diffrn_reflns_theta_full 27.64
_diffrn_reflns_theta_max 27.64
_diffrn_reflns_theta_min 1.90
_exptl_absorpt_coefficient_mu 0.198
_exptl_absorpt_correction_T_max 0.950
_exptl_absorpt_correction_T_min 0.942
_exptl_absorpt_correction_type multi-scan
_exptl_absorpt_process_details sadabs
_exptl_crystal_density_diffrn 1.372
_exptl_crystal_density_method 'not measured'
_exptl_crystal_description block
_exptl_crystal_F_000 544.0
_exptl_crystal_size_max 0.30
_exptl_crystal_size_mid 0.28
_exptl_crystal_size_min 0.26
_refine_diff_density_max 0.404
_refine_diff_density_min -0.268
_refine_diff_density_rms 0.074
_refine_ls_extinction_method none
_refine_ls_goodness_of_fit_ref 1.075
_refine_ls_hydrogen_treatment mixed
_refine_ls_matrix_type full
_refine_ls_number_parameters 345
_refine_ls_number_reflns 5737
_refine_ls_number_restraints 0
_refine_ls_restrained_S_all 1.075
_refine_ls_R_factor_all 0.0436
_refine_ls_R_factor_gt 0.0389
_refine_ls_shift/su_max 0.001
_refine_ls_shift/su_mean 0.000
_refine_ls_structure_factor_coef Fsqd
_refine_ls_weighting_details 'calc w=1/[\s^2^(Fo^2^)+(0.0636P)^2^+0.4269P] where P=(Fo^2^+2Fc^2^)/3'
_refine_ls_weighting_scheme calc
_refine_ls_wR_factor_gt 0.1132
_refine_ls_wR_factor_ref 0.1181
_reflns_number_gt 5068
_reflns_number_total 5877
_reflns_threshold_expression >2sigma(I)
_cod_data_source_file ol101475b_si_001.cif
_cod_data_source_block 2v
_cod_original_formula_sum 'C28 H25 Cl N2 O6 '
_cod_database_code 1503130

loop_
_symmetry_equiv_pos_as_xyz
'x, y, z'
'-x, -y, -z'

loop_
_atom_site_label
_atom_site_type_symbol
_atom_site_fract_x
_atom_site_fract_y
_atom_site_fract_z
_atom_site_U_iso_or_equiv
_atom_site_adp_type
_atom_site_occupancy
_atom_site_symmetry_multiplicity
_atom_site_calc_flag
_atom_site_refinement_flags
C1 C 0.68491(13) 0.66988(12) 0.79199(11) 0.0209(3) Uani 1 1 d .
C2 C 0.56373(14) 0.72586(13) 0.77045(13) 0.0255(3) Uani 1 1 d .
H2 H 0.5577 0.7586 0.6894 0.031 Uiso 1 1 calc R
C3 C 0.45546(15) 0.73210(15) 0.86814(14) 0.0319(3) Uani 1 1 d .
H3 H 0.3766 0.7692 0.8527 0.038 Uiso 1 1 calc R
C4 C 0.46227(16) 0.68259(16) 0.99249(14) 0.0336(3) Uani 1 1 d .
H4 H 0.3876 0.6862 1.0582 0.040 Uiso 1 1 calc R
C5 C 0.57827(16) 0.62954(14) 1.01605(13) 0.0298(3) Uani 1 1 d .
H5 H 0.5824 0.5984 1.0978 0.036 Uiso 1 1 calc R
C6 C 0.69260(14) 0.62147(13) 0.91702(12) 0.0241(3) Uani 1 1 d .
C7 C 0.81332(16) 0.56414(14) 0.93944(13) 0.0308(3) Uani 1 1 d .
H7 H 0.8190 0.5330 1.0207 0.037 Uiso 1 1 calc R
C8 C 0.92119(16) 0.55406(15) 0.84356(14) 0.0327(3) Uani 1 1 d .
H8 H 0.9990 0.5153 0.8600 0.039 Uiso 1 1 calc R
C9 C 0.91478(15) 0.60256(14) 0.71902(13) 0.0277(3) Uani 1 1 d .
H9 H 0.9885 0.5962 0.6538 0.033 Uiso 1 1 calc R
C10 C 0.79990(14) 0.65868(12) 0.69500(11) 0.0215(3) Uani 1 1 d .
C11 C 0.76461(12) 0.62715(12) 0.51295(11) 0.0194(2) Uani 1 1 d .
C12 C 0.74104(13) 0.49153(12) 0.59992(11) 0.0209(3) Uani 1 1 d .
C13 C 0.83754(18) 0.29291(14) 0.64596(16) 0.0387(4) Uani 1 1 d .
H13A H 0.8167 0.2831 0.7326 0.058 Uiso 1 1 calc R
H13B H 0.9212 0.2532 0.6208 0.058 Uiso 1 1 calc R
H13C H 0.7662 0.2547 0.6340 0.058 Uiso 1 1 calc R
C14 C 0.75902(12) 0.66688(12) 0.39454(11) 0.0190(2) Uani 1 1 d .
C15 C 0.74118(13) 0.57771(12) 0.33482(12) 0.0216(3) Uani 1 1 d .
C16 C 0.6577(2) 0.37798(15) 0.36601(16) 0.0430(4) Uani 1 1 d .
H16A H 0.6124 0.4144 0.3034 0.064 Uiso 1 1 calc R
H16B H 0.6043 0.3079 0.4316 0.064 Uiso 1 1 calc R
H16C H 0.7446 0.3498 0.3291 0.064 Uiso 1 1 calc R
C17 C 0.77704(13) 0.80433(12) 0.31210(11) 0.0192(2) Uani 1 1 d .
H17 H 0.8449 0.8103 0.2325 0.023 Uiso 1 1 calc R
C18 C 0.83088(13) 0.88053(12) 0.37049(12) 0.0204(3) Uani 1 1 d .
C19 C 0.83284(12) 0.83291(12) 0.49305(12) 0.0200(2) Uani 1 1 d .
C20 C 0.88109(14) 1.00786(13) 0.29479(13) 0.0248(3) Uani 1 1 d .
C21 C 0.93256(18) 1.16220(15) 0.08965(15) 0.0375(4) Uani 1 1 d .
H21A H 1.0289 1.1711 0.0755 0.045 Uiso 1 1 calc R
H21B H 0.8863 1.2249 0.1241 0.045 Uiso 1 1 calc R
C22 C 0.90444(19) 1.17831(16) -0.03042(15) 0.0401(4) Uani 1 1 d .
H22A H 0.9515 1.1162 -0.0638 0.060 Uiso 1 1 calc R
H22B H 0.9349 1.2607 -0.0895 0.060 Uiso 1 1 calc R
H22C H 0.8089 1.1683 -0.0148 0.060 Uiso 1 1 calc R
C23 C 0.54613(14) 0.90285(13) 0.36405(12) 0.0234(3) Uani 1 1 d .
H23 H 0.5602 0.9035 0.4368 0.028 Uiso 1 1 calc R
C24 C 0.42711(14) 0.95042(13) 0.33681(13) 0.0266(3) Uani 1 1 d .
H24 H 0.3623 0.9831 0.3903 0.032 Uiso 1 1 calc R
C25 C 0.40712(14) 0.94805(12) 0.22835(13) 0.0255(3) Uani 1 1 d .
C26 C 0.50122(16) 0.89757(13) 0.14898(13) 0.0288(3) Uani 1 1 d .
H26 H 0.4853 0.8945 0.0779 0.035 Uiso 1 1 calc R
C27 C 0.62009(15) 0.85147(13) 0.17693(12) 0.0262(3) Uani 1 1 d .
H27 H 0.6842 0.8183 0.1233 0.031 Uiso 1 1 calc R
C28 C 0.64463(13) 0.85419(11) 0.28419(11) 0.0201(2) Uani 1 1 d .
Cl1 Cl 0.26064(4) 1.01127(4) 0.18996(4) 0.03524(12) Uani 1 1 d .
N1 N 0.79376(11) 0.70802(10) 0.56700(10) 0.0212(2) Uani 1 1 d .
N2 N 0.87214(13) 0.90095(12) 0.54958(12) 0.0269(3) Uani 1 1 d .
O1 O 0.63889(10) 0.45252(9) 0.68427(9) 0.0285(2) Uani 1 1 d .
O2 O 0.85051(10) 0.42549(9) 0.57121(9) 0.0266(2) Uani 1 1 d .
O3 O 0.78164(11) 0.59911(10) 0.22325(9) 0.0295(2) Uani 1 1 d .
O4 O 0.67524(12) 0.47107(10) 0.41713(9) 0.0330(3) Uani 1 1 d .
O5 O 0.91935(11) 1.08511(10) 0.32927(10) 0.0333(2) Uani 1 1 d .
O6 O 0.88283(11) 1.03677(9) 0.17469(9) 0.0298(2) Uani 1 1 d .
H2A H 0.8872(19) 0.8641(18) 0.6193(19) 0.035(5) Uiso 1 1 d .
H2B H 0.8959(19) 0.9783(19) 0.5029(18) 0.035(5) Uiso 1 1 d .

loop_
_atom_site_aniso_label
_atom_site_aniso_U_11
_atom_site_aniso_U_22
_atom_site_aniso_U_33
_atom_site_aniso_U_23
_atom_site_aniso_U_13
_atom_site_aniso_U_12
C1 0.0264(6) 0.0193(6) 0.0178(6) -0.0069(5) -0.0061(5) -0.0032(5)
C2 0.0270(7) 0.0281(7) 0.0230(6) -0.0097(5) -0.0080(5) -0.0003(5)
C3 0.0266(7) 0.0382(8) 0.0333(7) -0.0168(6) -0.0081(6) 0.0044(6)
C4 0.0328(8) 0.0396(8) 0.0264(7) -0.0163(6) 0.0003(6) -0.0013(6)
C5 0.0397(8) 0.0301(7) 0.0179(6) -0.0087(5) -0.0046(6) -0.0035(6)
C6 0.0314(7) 0.0229(6) 0.0193(6) -0.0078(5) -0.0081(5) -0.0021(5)
C7 0.0404(8) 0.0333(8) 0.0221(6) -0.0086(6) -0.0155(6) 0.0022(6)
C8 0.0313(8) 0.0400(8) 0.0319(7) -0.0130(6) -0.0180(6) 0.0094(6)
C9 0.0257(7) 0.0338(7) 0.0249(6) -0.0118(6) -0.0081(5) 0.0034(6)
C10 0.0264(6) 0.0224(6) 0.0171(5) -0.0069(5) -0.0076(5) -0.0015(5)
C11 0.0190(6) 0.0203(6) 0.0181(5) -0.0071(5) -0.0038(4) -0.0001(5)
C12 0.0246(6) 0.0223(6) 0.0172(5) -0.0069(5) -0.0078(5) -0.0003(5)
C13 0.0395(9) 0.0237(7) 0.0409(8) -0.0011(6) -0.0088(7) 0.0071(6)
C14 0.0189(6) 0.0191(6) 0.0185(5) -0.0066(5) -0.0048(4) 0.0004(4)
C15 0.0240(6) 0.0211(6) 0.0216(6) -0.0077(5) -0.0096(5) 0.0025(5)
C16 0.0699(12) 0.0272(8) 0.0403(9) -0.0113(7) -0.0246(8) -0.0135(8)
C17 0.0209(6) 0.0194(6) 0.0163(5) -0.0056(5) -0.0047(4) -0.0002(5)
C18 0.0190(6) 0.0197(6) 0.0227(6) -0.0073(5) -0.0064(5) -0.0003(5)
C19 0.0157(6) 0.0218(6) 0.0227(6) -0.0091(5) -0.0043(5) 0.0000(4)
C20 0.0222(6) 0.0237(6) 0.0281(6) -0.0059(5) -0.0104(5) -0.0005(5)
C21 0.0435(9) 0.0239(7) 0.0360(8) 0.0030(6) -0.0127(7) -0.0081(6)
C22 0.0452(9) 0.0330(8) 0.0282(7) -0.0018(6) -0.0026(7) 0.0038(7)
C23 0.0261(7) 0.0257(6) 0.0208(6) -0.0091(5) -0.0089(5) 0.0007(5)
C24 0.0265(7) 0.0274(7) 0.0283(7) -0.0122(6) -0.0089(5) 0.0025(5)
C25 0.0280(7) 0.0200(6) 0.0314(7) -0.0059(5) -0.0168(6) 0.0022(5)
C26 0.0405(8) 0.0256(7) 0.0274(7) -0.0098(5) -0.0199(6) 0.0045(6)
C27 0.0342(7) 0.0256(7) 0.0223(6) -0.0104(5) -0.0120(5) 0.0056(5)
C28 0.0240(6) 0.0164(6) 0.0190(6) -0.0039(5) -0.0073(5) -0.0016(5)
Cl1 0.0364(2) 0.0330(2) 0.0445(2) -0.01316(16) -0.02599(17) 0.00959(15)
N1 0.0255(6) 0.0224(5) 0.0154(5) -0.0063(4) -0.0050(4) -0.0025(4)
N2 0.0323(6) 0.0262(6) 0.0248(6) -0.0083(5) -0.0114(5) -0.0054(5)
O1 0.0293(5) 0.0272(5) 0.0212(5) -0.0050(4) 0.0003(4) -0.0034(4)
O2 0.0245(5) 0.0218(5) 0.0277(5) -0.0040(4) -0.0053(4) 0.0017(4)
O3 0.0403(6) 0.0287(5) 0.0213(5) -0.0116(4) -0.0080(4) 0.0002(4)
O4 0.0503(7) 0.0262(5) 0.0246(5) -0.0064(4) -0.0130(5) -0.0131(5)
O5 0.0409(6) 0.0233(5) 0.0390(6) -0.0056(4) -0.0206(5) -0.0070(4)
O6 0.0369(6) 0.0221(5) 0.0255(5) -0.0003(4) -0.0097(4) -0.0071(4)

loop_
_atom_type_symbol
_atom_type_description
_atom_type_scat_dispersion_real
_atom_type_scat_dispersion_imag
_atom_type_scat_source
C C 0.0033 0.0016 'International Tables Vol C Tables 4.2.6.8 and 6.1.1.4'
H H 0.0000 0.0000 'International Tables Vol C Tables 4.2.6.8 and 6.1.1.4'
N N 0.0061 0.0033 'International Tables Vol C Tables 4.2.6.8 and 6.1.1.4'
O O 0.0106 0.0060 'International Tables Vol C Tables 4.2.6.8 and 6.1.1.4'
Cl Cl 0.1484 0.1585 'International Tables Vol C Tables 4.2.6.8 and 6.1.1.4'

loop_
_geom_angle_atom_site_label_1
_geom_angle_atom_site_label_2
_geom_angle_atom_site_label_3
_geom_angle
C2 C1 C10 123.22(11)
C2 C1 C6 118.87(12)
C10 C1 C6 117.90(12)
C3 C2 C1 120.50(13)
C3 C2 H2 119.7
C1 C2 H2 119.7
C2 C3 C4 120.70(14)
C2 C3 H3 119.6
C4 C3 H3 119.6
C5 C4 C3 120.15(14)
C5 C4 H4 119.9
C3 C4 H4 119.9
C4 C5 C6 120.68(13)
C4 C5 H5 119.7
C6 C5 H5 119.7
C5 C6 C7 121.74(12)
C5 C6 C1 119.07(13)
C7 C6 C1 119.18(12)
C8 C7 C6 121.07(12)
C8 C7 H7 119.5
C6 C7 H7 119.5
C7 C8 C9 120.15(13)
C7 C8 H8 119.9
C9 C8 H8 119.9
C10 C9 C8 119.87(13)
C10 C9 H9 120.1
C8 C9 H9 120.1
C9 C10 C1 121.83(12)
C9 C10 N1 119.63(12)
C1 C10 N1 118.53(11)
C14 C11 N1 122.73(11)
C14 C11 C12 123.79(11)
N1 C11 C12 113.49(10)
O1 C12 O2 126.11(12)
O1 C12 C11 123.66(12)
O2 C12 C11 110.19(11)
O2 C13 H13A 109.5
O2 C13 H13B 109.5
H13A C13 H13B 109.5
O2 C13 H13C 109.5
H13A C13 H13C 109.5
H13B C13 H13C 109.5
C11 C14 C15 121.82(11)
C11 C14 C17 122.28(11)
C15 C14 C17 115.84(10)
O3 C15 O4 123.32(12)
O3 C15 C14 123.66(12)
O4 C15 C14 113.02(11)
O4 C16 H16A 109.5
O4 C16 H16B 109.5
H16A C16 H16B 109.5
O4 C16 H16C 109.5
H16A C16 H16C 109.5
H16B C16 H16C 109.5
C14 C17 C18 110.58(10)
C14 C17 C28 110.41(10)
C18 C17 C28 112.72(10)
C14 C17 H17 107.6
C18 C17 H17 107.6
C28 C17 H17 107.6
C19 C18 C20 119.06(11)
C19 C18 C17 122.31(11)
C20 C18 C17 118.63(11)
N2 C19 C18 123.53(12)
N2 C19 N1 115.48(11)
C18 C19 N1 120.99(11)
O5 C20 O6 121.06(12)
O5 C20 C18 127.11(13)
O6 C20 C18 111.83(11)
O6 C21 C22 106.56(13)
O6 C21 H21A 110.4
C22 C21 H21A 110.4
O6 C21 H21B 110.4
C22 C21 H21B 110.4
H21A C21 H21B 108.6
C21 C22 H22A 109.5
C21 C22 H22B 109.5
H22A C22 H22B 109.5
C21 C22 H22C 109.5
H22A C22 H22C 109.5
H22B C22 H22C 109.5
C24 C23 C28 121.23(12)
C24 C23 H23 119.4
C28 C23 H23 119.4
C25 C24 C23 118.75(13)
C25 C24 H24 120.6
C23 C24 H24 120.6
C26 C25 C24 121.39(12)
C26 C25 Cl1 119.05(10)
C24 C25 Cl1 119.56(11)
C25 C26 C27 119.15(12)
C25 C26 H26 120.4
C27 C26 H26 120.4
C26 C27 C28 121.03(13)
C26 C27 H27 119.5
C28 C27 H27 119.5
C23 C28 C27 118.43(12)
C23 C28 C17 121.51(11)
C27 C28 C17 120.05(12)
C11 N1 C19 119.45(10)
C11 N1 C10 119.95(10)
C19 N1 C10 120.15(10)
C19 N2 H2A 119.7(13)
C19 N2 H2B 114.6(12)
H2A N2 H2B 124.4(18)
C12 O2 C13 114.94(11)
C15 O4 C16 116.13(11)
C20 O6 C21 116.67(11)

loop_
_geom_bond_atom_site_label_1
_geom_bond_atom_site_label_2
_geom_bond_distance
C1 C2 1.4179(19)
C1 C10 1.4208(18)
C1 C6 1.4279(17)
C2 C3 1.369(2)
C2 H2 0.9300
C3 C4 1.417(2)
C3 H3 0.9300
C4 C5 1.366(2)
C4 H4 0.9300
C5 C6 1.421(2)
C5 H5 0.9300
C6 C7 1.422(2)
C7 C8 1.367(2)
C7 H7 0.9300
C8 C9 1.4178(19)
C8 H8 0.9300
C9 C10 1.3683(19)
C9 H9 0.9300
C10 N1 1.4557(15)
C11 C14 1.3473(17)
C11 N1 1.3956(16)
C11 C12 1.5156(17)
C12 O1 1.2014(16)
C12 O2 1.3338(17)
C13 O2 1.4498(17)
C13 H13A 0.9600
C13 H13B 0.9600
C13 H13C 0.9600
C14 C15 1.4848(17)
C14 C17 1.5168(17)
C15 O3 1.2102(16)
C15 O4 1.3374(16)
C16 O4 1.4464(17)
C16 H16A 0.9600
C16 H16B 0.9600
C16 H16C 0.9600
C17 C18 1.5184(17)
C17 C28 1.5323(17)
C17 H17 0.9800
C18 C19 1.3807(18)
C18 C20 1.4486(18)
C19 N2 1.3489(17)
C19 N1 1.3977(16)
C20 O5 1.2320(17)
C20 O6 1.3532(17)
C21 O6 1.4531(17)
C21 C22 1.501(2)
C21 H21A 0.9700
C21 H21B 0.9700
C22 H22A 0.9600
C22 H22B 0.9600
C22 H22C 0.9600
C23 C24 1.3938(19)
C23 C28 1.3962(18)
C23 H23 0.9300
C24 C25 1.3880(19)
C24 H24 0.9300
C25 C26 1.383(2)
C25 Cl1 1.7503(14)
C26 C27 1.392(2)
C26 H26 0.9300
C27 C28 1.3967(17)
C27 H27 0.9300
N2 H2A 0.85(2)
N2 H2B 0.87(2)

loop_
_geom_hbond_atom_site_label_D
_geom_hbond_atom_site_label_H
_geom_hbond_atom_site_label_A
_geom_hbond_distance_DH
_geom_hbond_distance_HA
_geom_hbond_distance_DA
_geom_hbond_angle_DHA
_geom_hbond_site_symmetry_A
N2 H2A O5 0.85(2) 2.441(19) 2.9972(16) 123.8(16) 2_776
N2 H2B O5 0.87(2) 1.95(2) 2.6579(17) 137.5(17) .
N2 H2B N2 0.87(2) 2.66(2) 3.270(2) 128.2(15) 2_776
